data_4348047
loop_
_publ_author_name
'Serin, Spencer C.'
'Pick, Fraser S.'
'Dake, Gregory R.'
'Gates, Derek P.'

_publ_section_title
;
 Copper(I) Complexes of Pyridine-Bridged Phosphaalkene-Oxazoline Pincer
 Ligands.
;
_journal_issue 13
_journal_name_full 'Inorganic chemistry'
_journal_page_first 6670
_journal_page_last 6678
_journal_paper_doi 10.1021/acs.inorgchem.6b00917
_journal_volume 55
_journal_year 2016
_chemical_absolute_configuration syn
_chemical_formula_moiety 'C18 H18 N2 O2'
_chemical_formula_sum 'C18 H18 N2 O2'
_chemical_formula_weight 294.34
_space_group_crystal_system monoclinic
_space_group_IT_number 5
_space_group_name_Hall 'C 2y'
_space_group_name_H-M_alt 'C 1 2 1'
_atom_sites_solution_hydrogens geom
_audit_creation_date 2015-04-01
_audit_creation_method
;
Olex2 1.2
(compiled 2015.01.26 svn.r3150 for OlexSys, GUI svn.r4998)
;
_cell_angle_alpha 90
_cell_angle_beta 111.225(5)
_cell_angle_gamma 90
_cell_formula_units_Z 4
_cell_length_a 19.6279(13)
_cell_length_b 6.5495(4)
_cell_length_c 12.9494(9)
_cell_measurement_reflns_used 7438
_cell_measurement_temperature 90(2)
_cell_measurement_theta_max 29.82
_cell_measurement_theta_min 3.24
_cell_volume 1551.76(18)
_computing_cell_refinement 'SAINT v8.34A (Bruker, 2013)'
_computing_data_reduction 'SAINT v8.34A (Bruker, 2013)'
_computing_molecular_graphics 'Olex2 (Dolomanov et al., 2009)'
_computing_publication_material 'Olex2 (Dolomanov et al., 2009)'
_computing_structure_refinement 'XL (Sheldrick, 2008)'
_diffrn_ambient_temperature 90(2)
_diffrn_detector 'Bruker APEX2 area detector'
_diffrn_detector_area_resol_mean 7.9
_diffrn_detector_type 'Bruker-Nonius APEXII CCD area detector'
_diffrn_measured_fraction_theta_full 1.000
_diffrn_measured_fraction_theta_max 0.993
_diffrn_measurement_device 'Bruker-Nonius APEXII CCD area detector and D8 diffractometer'
_diffrn_measurement_device_type 'Bruker D8 diffractometer'
_diffrn_measurement_method '\w and \f scans'
_diffrn_radiation_monochromator 'TRIUMPH curved-crystal'
_diffrn_radiation_probe x-ray
_diffrn_radiation_type MoK\a
_diffrn_radiation_wavelength 0.71073
_diffrn_reflns_av_R_equivalents 0.0269
_diffrn_reflns_av_unetI/netI 0.0287
_diffrn_reflns_Laue_measured_fraction_full 1.000
_diffrn_reflns_Laue_measured_fraction_max 0.993
_diffrn_reflns_limit_h_max 23
_diffrn_reflns_limit_h_min -27
_diffrn_reflns_limit_k_max 9
_diffrn_reflns_limit_k_min -9
_diffrn_reflns_limit_l_max 18
_diffrn_reflns_limit_l_min -16
_diffrn_reflns_number 16885
_diffrn_reflns_point_group_measured_fraction_full 1.000
_diffrn_reflns_point_group_measured_fraction_max 0.992
_diffrn_reflns_theta_full 26.000
_diffrn_reflns_theta_max 30.055
_diffrn_reflns_theta_min 1.687
_diffrn_source 'sealed X-ray tube'
_diffrn_standards_number 0
_exptl_absorpt_coefficient_mu 0.083
_exptl_absorpt_correction_T_max 0.7460
_exptl_absorpt_correction_T_min 0.6995
_exptl_absorpt_correction_type multi-scan
_exptl_absorpt_process_details
;
SADABS-2014/5 (Bruker,2014/5) was used for absorption correction.
wR2(int) was 0.0439 before and 0.0385 after correction.
The Ratio of minimum to maximum transmission is 0.9377.
The \l/2 correction factor is 0.00150.
;
_exptl_crystal_colour colourless
_exptl_crystal_colour_primary colourless
_exptl_crystal_density_diffrn 1.260
_exptl_crystal_description square
_exptl_crystal_F_000 624
_exptl_crystal_size_max 0.25
_exptl_crystal_size_mid 0.14
_exptl_crystal_size_min 0.13
_refine_diff_density_max 0.333
_refine_diff_density_min -0.195
_refine_diff_density_rms 0.045
_refine_ls_abs_structure_details
;
 Flack x determined using 1740 quotients [(I+)-(I-)]/[(I+)+(I-)]
 (Parsons, Flack and Wagner, Acta Cryst. B69 (2013) 249-259).
;
_refine_ls_abs_structure_Flack 0.0(3)
_refine_ls_extinction_method none
_refine_ls_goodness_of_fit_ref 1.047
_refine_ls_hydrogen_treatment constr
_refine_ls_matrix_type full
_refine_ls_number_parameters 201
_refine_ls_number_reflns 4516
_refine_ls_number_restraints 1
_refine_ls_restrained_S_all 1.047
_refine_ls_R_factor_all 0.0449
_refine_ls_R_factor_gt 0.0396
_refine_ls_shift/su_max 0.000
_refine_ls_shift/su_mean 0.000
_refine_ls_structure_factor_coef Fsqd
_refine_ls_weighting_details 'w=1/[\s^2^(Fo^2^)+(0.0597P)^2^+0.4641P] where P=(Fo^2^+2Fc^2^)/3'
_refine_ls_weighting_scheme calc
_refine_ls_wR_factor_gt 0.0999
_refine_ls_wR_factor_ref 0.1035
_reflns_Friedel_coverage 0.848
_reflns_Friedel_fraction_full 0.999
_reflns_Friedel_fraction_max 0.991
_reflns_number_gt 4144
_reflns_number_total 4516
_reflns_threshold_expression 'I > 2\s(I)'
_cod_data_source_file ic6b00917_si_003.cif
_cod_data_source_block dg296_a
_cod_depositor_comments
;
The following automatic conversions were performed:

data item '_diffrn_radiation_probe' value 'X-ray' was changed to
'x-ray' in accordance with the
/home/saulius/struct/COD-crude-data/automatic-downloads/DataCite-retrospective/ACS/depositions/lib/dictionaries/cif_core.dic
dictionary named 'cif_core.dic' version 2.4.2 last updated on
2011-04-26.

Automatic conversion script
Id: cif_fix_values 6909 2019-04-08 15:41:33Z antanas 
;
_cod_database_code 4348047
_shelx_space_group_comment
;
The symmetry employed for this shelxl refinement is uniquely defined
by the following loop, which should always be used as a source of
symmetry information in preference to the above space-group names.
They are only intended as comments.
;
_shelx_estimated_absorpt_t_max 0.989
_shelx_estimated_absorpt_t_min 0.980
_olex2_refinement_description
;
1. Fixed Uiso
 At 1.2 times of:
  All C(H) groups, All C(H,H) groups
 At 1.5 times of:
  All C(H,H,H) groups
2.a Ternary CH refined with riding coordinates:
 C15(H15), C16(H16)
2.b Secondary CH2 refined with riding coordinates:
 C14(H14A,H14B)
2.c Aromatic/amide H refined with riding coordinates:
 C2(H2), C9(H9), C10(H10), C11(H11), C6(H6), C3(H3), C4(H4), C5(H5)
2.d Idealised Me refined as rotating group:
 C18(H18A,H18B,H18C), C17(H17A,H17B,H17C)
;
_shelx_shelxl_version_number 2014/7
_olex2_submission_special_instructions 'No special instructions were received'

loop_
_space_group_symop_operation_xyz
'x, y, z'
'-x, y, -z'
'x+1/2, y+1/2, z'
'-x+1/2, y+1/2, -z'

loop_
_atom_site_label
_atom_site_type_symbol
_atom_site_fract_x
_atom_site_fract_y
_atom_site_fract_z
_atom_site_U_iso_or_equiv
_atom_site_adp_type
_atom_site_occupancy
_atom_site_site_symmetry_order
_atom_site_calc_flag
_atom_site_refinement_flags_posn
O2 O 0.48162(7) 0.6760(2) 0.80360(12) 0.0181(3) Uani 1 1 d .
O1 O 0.75228(7) 0.3964(2) 0.73209(14) 0.0267(3) Uani 1 1 d .
N1 N 0.57713(8) 0.4615(2) 0.73220(12) 0.0134(3) Uani 1 1 d .
N2 N 0.41411(9) 0.3915(3) 0.79350(14) 0.0194(3) Uani 1 1 d .
C7 C 0.69010(9) 0.4612(3) 0.69240(15) 0.0150(3) Uani 1 1 d .
C13 C 0.47008(9) 0.4737(3) 0.78423(15) 0.0149(3) Uani 1 1 d .
C12 C 0.52753(9) 0.3571(3) 0.76012(14) 0.0136(3) Uani 1 1 d .
C2 C 0.73051(10) 0.7700(3) 0.62087(15) 0.0153(3) Uani 1 1 d .
H2 H 0.7783 0.7452 0.6728 0.018 Uiso 1 1 calc R
C9 C 0.63677(9) 0.1389(3) 0.73097(15) 0.0157(3) Uani 1 1 d .
H9 H 0.6767 0.0680 0.7225 0.019 Uiso 1 1 calc R
C8 C 0.63083(9) 0.3503(2) 0.71836(14) 0.0131(3) Uani 1 1 d .
C10 C 0.58345(9) 0.0341(3) 0.75603(15) 0.0173(4) Uani 1 1 d .
H10 H 0.5849 -0.1105 0.7625 0.021 Uiso 1 1 calc R
C1 C 0.67278(9) 0.6422(3) 0.61817(14) 0.0143(3) Uani 1 1 d .
C11 C 0.52801(10) 0.1454(3) 0.77135(15) 0.0167(3) Uani 1 1 d .
H11 H 0.4908 0.0786 0.7893 0.020 Uiso 1 1 calc R
C15 C 0.37605(10) 0.5526(3) 0.83195(15) 0.0171(3) Uani 1 1 d .
H15 H 0.3251 0.5677 0.7772 0.021 Uiso 1 1 calc R
C16 C 0.37326(11) 0.4980(3) 0.94529(16) 0.0213(4) Uani 1 1 d .
H16 H 0.4246 0.4839 0.9991 0.026 Uiso 1 1 calc R
C6 C 0.60325(10) 0.6769(3) 0.54109(16) 0.0224(4) Uani 1 1 d .
H6 H 0.5639 0.5901 0.5388 0.027 Uiso 1 1 calc R
C3 C 0.71807(11) 0.9326(3) 0.54799(16) 0.0215(4) Uani 1 1 d .
H3 H 0.7572 1.0207 0.5508 0.026 Uiso 1 1 calc R
C14 C 0.41980(10) 0.7471(3) 0.83096(18) 0.0217(4) Uani 1 1 d .
H14A H 0.3897 0.8449 0.7746 0.026 Uiso 1 1 calc R
H14B H 0.4368 0.8144 0.9044 0.026 Uiso 1 1 calc R
C18 C 0.33585(12) 0.6661(4) 0.98705(17) 0.0291(4) Uani 1 1 d .
H18A H 0.3626 0.7945 0.9929 0.044 Uiso 1 1 calc GR
H18B H 0.3354 0.6284 1.0600 0.044 Uiso 1 1 calc GR
H18C H 0.2855 0.6832 0.9350 0.044 Uiso 1 1 calc GR
C4 C 0.64854(12) 0.9667(4) 0.47080(18) 0.0293(5) Uani 1 1 d .
H4 H 0.6401 1.0776 0.4204 0.035 Uiso 1 1 calc R
C5 C 0.59123(12) 0.8390(4) 0.46715(18) 0.0311(5) Uani 1 1 d .
H5 H 0.5437 0.8625 0.4140 0.037 Uiso 1 1 calc R
C17 C 0.33412(14) 0.2943(4) 0.9404(2) 0.0324(5) Uani 1 1 d .
H17A H 0.2832 0.3063 0.8898 0.049 Uiso 1 1 calc GR
H17B H 0.3355 0.2585 1.0146 0.049 Uiso 1 1 calc GR
H17C H 0.3586 0.1876 0.9136 0.049 Uiso 1 1 calc GR

loop_
_atom_site_aniso_label
_atom_site_aniso_U_11
_atom_site_aniso_U_22
_atom_site_aniso_U_33
_atom_site_aniso_U_23
_atom_site_aniso_U_13
_atom_site_aniso_U_12
O2 0.0144(6) 0.0113(6) 0.0325(7) 0.0001(5) 0.0133(5) 0.0005(5)
O1 0.0145(6) 0.0210(7) 0.0467(9) 0.0097(7) 0.0137(6) 0.0055(5)
N1 0.0126(6) 0.0109(6) 0.0179(7) 0.0013(5) 0.0068(5) 0.0005(5)
N2 0.0170(7) 0.0160(7) 0.0291(8) -0.0005(7) 0.0132(6) 0.0000(6)
C7 0.0135(7) 0.0128(7) 0.0211(8) -0.0015(7) 0.0090(6) -0.0002(6)
C13 0.0129(7) 0.0128(7) 0.0198(8) 0.0015(7) 0.0068(6) 0.0014(6)
C12 0.0106(7) 0.0130(8) 0.0176(8) 0.0001(6) 0.0056(6) 0.0005(6)
C2 0.0166(8) 0.0147(8) 0.0184(8) -0.0034(6) 0.0108(6) -0.0012(6)
C9 0.0158(8) 0.0116(8) 0.0211(8) -0.0013(6) 0.0082(7) 0.0018(6)
C8 0.0119(7) 0.0126(8) 0.0158(8) -0.0004(6) 0.0061(6) 0.0003(6)
C10 0.0196(8) 0.0093(7) 0.0237(9) -0.0012(6) 0.0085(7) 0.0001(6)
C1 0.0147(7) 0.0151(8) 0.0163(8) -0.0010(6) 0.0093(6) 0.0001(6)
C11 0.0168(8) 0.0110(7) 0.0247(9) 0.0002(7) 0.0103(7) -0.0022(6)
C15 0.0145(7) 0.0153(8) 0.0236(9) 0.0010(7) 0.0093(7) -0.0004(6)
C16 0.0200(9) 0.0230(9) 0.0215(9) 0.0036(7) 0.0083(7) 0.0019(7)
C6 0.0161(8) 0.0295(10) 0.0216(9) 0.0058(8) 0.0067(7) -0.0024(8)
C3 0.0250(9) 0.0217(10) 0.0231(9) 0.0007(7) 0.0150(7) -0.0045(7)
C14 0.0184(8) 0.0153(8) 0.0375(11) -0.0001(8) 0.0174(8) 0.0011(7)
C18 0.0319(11) 0.0351(11) 0.0240(9) 0.0024(9) 0.0148(8) 0.0076(10)
C4 0.0338(11) 0.0310(11) 0.0256(10) 0.0123(9) 0.0139(9) 0.0003(9)
C5 0.0219(10) 0.0437(13) 0.0251(10) 0.0142(9) 0.0055(8) -0.0002(9)
C17 0.0410(12) 0.0285(11) 0.0333(11) 0.0065(9) 0.0204(10) -0.0065(10)

loop_
_atom_type_symbol
_atom_type_description
_atom_type_scat_dispersion_real
_atom_type_scat_dispersion_imag
_atom_type_scat_source
C C 0.0033 0.0016 'International Tables Vol C Tables 4.2.6.8 and 6.1.1.4'
H H 0.0000 0.0000 'International Tables Vol C Tables 4.2.6.8 and 6.1.1.4'
N N 0.0061 0.0033 'International Tables Vol C Tables 4.2.6.8 and 6.1.1.4'
O O 0.0106 0.0060 'International Tables Vol C Tables 4.2.6.8 and 6.1.1.4'

loop_
_geom_angle_atom_site_label_1
_geom_angle_atom_site_label_2
_geom_angle_atom_site_label_3
_geom_angle
C13 O2 C14 105.05(13)
C12 N1 C8 116.09(15)
C13 N2 C15 106.84(16)
O1 C7 C8 118.32(16)
O1 C7 C1 120.74(15)
C1 C7 C8 120.93(15)
O2 C13 C12 116.98(14)
N2 C13 O2 119.42(16)
N2 C13 C12 123.48(16)
N1 C12 C13 118.33(14)
N1 C12 C11 123.84(16)
C11 C12 C13 117.79(15)
C1 C2 H2 119.9
C3 C2 H2 119.9
C3 C2 C1 120.11(17)
C8 C9 H9 120.6
C10 C9 H9 120.6
C10 C9 C8 118.80(16)
N1 C8 C7 118.26(14)
N1 C8 C9 123.93(16)
C9 C8 C7 117.76(15)
C9 C10 H10 120.9
C11 C10 C9 118.21(16)
C11 C10 H10 120.9
C2 C1 C7 117.88(15)
C6 C1 C7 122.06(16)
C6 C1 C2 119.82(17)
C12 C11 H11 120.5
C10 C11 C12 119.06(16)
C10 C11 H11 120.5
N2 C15 H15 109.2
N2 C15 C16 110.74(15)
N2 C15 C14 103.67(14)
C16 C15 H15 109.2
C16 C15 C14 114.51(16)
C14 C15 H15 109.2
C15 C16 H16 108.2
C18 C16 C15 111.12(16)
C18 C16 H16 108.2
C18 C16 C17 110.18(17)
C17 C16 C15 110.82(17)
C17 C16 H16 108.2
C1 C6 H6 120.1
C1 C6 C5 119.83(18)
C5 C6 H6 120.1
C2 C3 H3 120.0
C2 C3 C4 119.99(18)
C4 C3 H3 120.0
O2 C14 C15 104.69(15)
O2 C14 H14A 110.8
O2 C14 H14B 110.8
C15 C14 H14A 110.8
C15 C14 H14B 110.8
H14A C14 H14B 108.9
C16 C18 H18A 109.5
C16 C18 H18B 109.5
C16 C18 H18C 109.5
H18A C18 H18B 109.5
H18A C18 H18C 109.5
H18B C18 H18C 109.5
C3 C4 H4 120.0
C3 C4 C5 120.07(19)
C5 C4 H4 120.0
C6 C5 H5 119.9
C4 C5 C6 120.2(2)
C4 C5 H5 119.9
C16 C17 H17A 109.5
C16 C17 H17B 109.5
C16 C17 H17C 109.5
H17A C17 H17B 109.5
H17A C17 H17C 109.5
H17B C17 H17C 109.5

loop_
_geom_bond_atom_site_label_1
_geom_bond_atom_site_label_2
_geom_bond_distance
O2 C13 1.353(2)
O2 C14 1.458(2)
O1 C7 1.217(2)
N1 C12 1.342(2)
N1 C8 1.345(2)
N2 C13 1.268(2)
N2 C15 1.479(2)
C7 C8 1.509(2)
C7 C1 1.486(2)
C13 C12 1.486(2)
C12 C11 1.394(2)
C2 H2 0.9500
C2 C1 1.399(2)
C2 C3 1.385(3)
C9 H9 0.9500
C9 C8 1.394(2)
C9 C10 1.385(2)
C10 H10 0.9500
C10 C11 1.383(2)
C1 C6 1.387(2)
C11 H11 0.9500
C15 H15 1.0000
C15 C16 1.531(3)
C15 C14 1.539(3)
C16 H16 1.0000
C16 C18 1.526(3)
C16 C17 1.529(3)
C6 H6 0.9500
C6 C5 1.392(3)
C3 H3 0.9500
C3 C4 1.387(3)
C14 H14A 0.9900
C14 H14B 0.9900
C18 H18A 0.9800
C18 H18B 0.9800
C18 H18C 0.9800
C4 H4 0.9500
C4 C5 1.389(3)
C5 H5 0.9500
C17 H17A 0.9800
C17 H17B 0.9800
C17 H17C 0.9800

loop_
_geom_torsion_atom_site_label_1
_geom_torsion_atom_site_label_2
_geom_torsion_atom_site_label_3
_geom_torsion_atom_site_label_4
_geom_torsion
O2 C13 C12 N1 -16.1(2)
O2 C13 C12 C11 161.93(16)
O1 C7 C8 N1 143.41(18)
O1 C7 C8 C9 -34.0(3)
O1 C7 C1 C2 -18.5(3)
O1 C7 C1 C6 155.93(19)
N1 C12 C11 C10 1.8(3)
N2 C13 C12 N1 168.06(17)
N2 C13 C12 C11 -13.9(3)
N2 C15 C16 C18 178.51(16)
N2 C15 C16 C17 -58.6(2)
N2 C15 C14 O2 -5.53(19)
C7 C1 C6 C5 -174.55(19)
C13 O2 C14 C15 3.94(19)
C13 N2 C15 C16 -118.02(17)
C13 N2 C15 C14 5.26(19)
C13 C12 C11 C10 -176.10(16)
C12 N1 C8 C7 -177.07(15)
C12 N1 C8 C9 0.2(3)
C2 C1 C6 C5 -0.3(3)
C2 C3 C4 C5 0.5(3)
C9 C10 C11 C12 0.6(3)
C8 N1 C12 C13 175.74(15)
C8 N1 C12 C11 -2.1(3)
C8 C7 C1 C2 162.94(15)
C8 C7 C1 C6 -22.7(3)
C8 C9 C10 C11 -2.3(3)
C10 C9 C8 N1 2.0(3)
C10 C9 C8 C7 179.30(16)
C1 C7 C8 N1 -38.0(2)
C1 C7 C8 C9 144.58(16)
C1 C2 C3 C4 -1.2(3)
C1 C6 C5 C4 -0.4(3)
C15 N2 C13 O2 -3.2(2)
C15 N2 C13 C12 172.61(16)
C16 C15 C14 O2 115.23(17)
C3 C2 C1 C7 175.56(16)
C3 C2 C1 C6 1.0(3)
C3 C4 C5 C6 0.2(4)
C14 O2 C13 N2 -0.6(2)
C14 O2 C13 C12 -176.68(15)
C14 C15 C16 C18 61.7(2)
C14 C15 C16 C17 -175.42(16)
